data_4337328
loop_
_publ_author_name
'Sheikh, Javeed Ahmad'
'Adhikary, Amit'
'Jena, Himanshu Sekhar'
'Biswas, Soumava'
'Konar, Sanjit'

_publ_section_title
;
 High Nuclearity (Octa-, Dodeca-, and Pentadecanuclear) Metal (M = Co(II),
 Ni(II)) Phosphonate Cages: Synthesis, Structure, and Magnetic Behavior.
;
_journal_issue 3
_journal_name_full 'Inorganic chemistry'
_journal_page_first 1606
_journal_page_last 1613
_journal_paper_doi 10.1021/ic402673v
_journal_volume 53
_journal_year 2014
_chemical_formula_moiety 'C140 H118 Cl18 Co15 N12 O45 P8, 3(O)'
_chemical_formula_sum 'C140 H118 Cl18 Co15 N12 O48 P8'
_chemical_formula_weight 4506.28
_chemical_name_systematic
; 
 ? 
;
_space_group_IT_number 15
_symmetry_cell_setting monoclinic
_symmetry_space_group_name_Hall '-C 2yc'
_symmetry_space_group_name_H-M 'C 1 2/c 1'
_atom_sites_solution_hydrogens geom
_atom_sites_solution_primary direct
_atom_sites_solution_secondary difmap
_audit_creation_method SHELXL-97
_cell_angle_alpha 90.00
_cell_angle_beta 93.332(12)
_cell_angle_gamma 90.00
_cell_formula_units_Z 4
_cell_length_a 20.011(3)
_cell_length_b 28.907(4)
_cell_length_c 30.350(6)
_cell_measurement_reflns_used 8814
_cell_measurement_temperature 130(2)
_cell_measurement_theta_max 19.34
_cell_measurement_theta_min 2.43
_cell_volume 17527(5)
_computing_cell_refinement 'Bruker SMART'
_computing_data_collection 'Bruker SMART'
_computing_data_reduction 'Bruker SAINT'
_computing_molecular_graphics 'Bruker SHELXTL'
_computing_publication_material 'Bruker SHELXTL'
_computing_structure_refinement 'SHELXL-97 (Sheldrick, 2008)'
_computing_structure_solution 'SHELXS-97 (Sheldrick, 2008)'
_diffrn_ambient_temperature 130(2)
_diffrn_measured_fraction_theta_full 1.00
_diffrn_measured_fraction_theta_max 1.00
_diffrn_measurement_device_type 'Bruker APEX-II CCD'
_diffrn_measurement_method '\f and \w scans'
_diffrn_radiation_monochromator graphite
_diffrn_radiation_source 'fine-focus sealed tube'
_diffrn_radiation_type MoK\a
_diffrn_radiation_wavelength 0.71073
_diffrn_reflns_av_R_equivalents 0.0633
_diffrn_reflns_av_sigmaI/netI 0.0353
_diffrn_reflns_limit_h_max 24
_diffrn_reflns_limit_h_min -24
_diffrn_reflns_limit_k_max 34
_diffrn_reflns_limit_k_min -34
_diffrn_reflns_limit_l_max 36
_diffrn_reflns_limit_l_min -36
_diffrn_reflns_number 53078
_diffrn_reflns_theta_full 25.37
_diffrn_reflns_theta_max 25.37
_diffrn_reflns_theta_min 1.38
_exptl_absorpt_coefficient_mu 1.806
_exptl_absorpt_correction_T_max 0.625
_exptl_absorpt_correction_T_min 0.505
_exptl_absorpt_correction_type multi-scan
_exptl_absorpt_process_details multi-scan
_exptl_crystal_colour purple
_exptl_crystal_density_diffrn 1.708
_exptl_crystal_density_method 'not measured'
_exptl_crystal_description block
_exptl_crystal_F_000 9028
_exptl_crystal_size_max 0.40
_exptl_crystal_size_mid 0.32
_exptl_crystal_size_min 0.26
_refine_diff_density_max 1.700
_refine_diff_density_min -1.592
_refine_diff_density_rms 0.177
_refine_ls_extinction_method none
_refine_ls_goodness_of_fit_ref 1.049
_refine_ls_hydrogen_treatment constr
_refine_ls_matrix_type full
_refine_ls_number_parameters 1026
_refine_ls_number_reflns 16090
_refine_ls_number_restraints 501
_refine_ls_restrained_S_all 1.017
_refine_ls_R_factor_all 0.0943
_refine_ls_R_factor_gt 0.0838
_refine_ls_shift/su_max 0.034
_refine_ls_shift/su_mean 0.002
_refine_ls_structure_factor_coef Fsqd
_refine_ls_weighting_details 'calc w=1/[\s^2^(Fo^2^)+(0.1444P)^2^+7.2375P] where P=(Fo^2^+2Fc^2^)/3'
_refine_ls_weighting_scheme calc
_refine_ls_wR_factor_gt 0.2328
_refine_ls_wR_factor_ref 0.2448
_reflns_number_gt 15320
_reflns_number_total 16090
_reflns_threshold_expression >2sigma(I)
_cod_data_source_file ic402673v_si_005.cif
_cod_data_source_block complex5
_cod_depositor_comments
;
The following automatic conversions were performed:

'_symmetry_cell_setting' value 'Monoclinic' changed to 'monoclinic'
according to
/usr/data/users/saulius/automatic-downloads/current/ACS/lib/dictionaries/cif_core.dic
dictionary named 'cif_core.dic' version 2.4.2 from 2011-04-26.

Automatic conversion script
Id: cif_fix_values 2281 2013-09-26 08:29:07Z andrius 
;
_cod_original_sg_symbol_H-M C2/c
_cod_database_code 4337328

loop_
_symmetry_equiv_pos_as_xyz
'x, y, z'
'-x, y, -z+1/2'
'x+1/2, y+1/2, z'
'-x+1/2, y+1/2, -z+1/2'
'-x, -y, -z'
'x, -y, z-1/2'
'-x+1/2, -y+1/2, -z'
'x+1/2, -y+1/2, z-1/2'

loop_
_atom_site_label
_atom_site_type_symbol
_atom_site_fract_x
_atom_site_fract_y
_atom_site_fract_z
_atom_site_U_iso_or_equiv
_atom_site_adp_type
_atom_site_occupancy
_atom_site_symmetry_multiplicity
_atom_site_calc_flag
_atom_site_refinement_flags
C41 C 0.1668(6) 0.3361(4) 0.1141(5) 0.178(14) Uani 1 1 d GU
H41 H 0.1334 0.3247 0.1312 0.213 Uiso 1 1 calc R
C42 C 0.2310(5) 0.3177(3) 0.1186(3) 0.162(10) Uani 1 1 d GU
H42 H 0.2406 0.2941 0.1387 0.195 Uiso 1 1 calc R
C43 C 0.2808(5) 0.3347(3) 0.0929(3) 0.074(5) Uani 1 1 d GU
C38 C 0.2664(6) 0.3700(3) 0.0627(4) 0.194(11) Uani 1 1 d GU
H38 H 0.2998 0.3813 0.0455 0.233 Uiso 1 1 calc R
C39 C 0.2022(6) 0.3883(3) 0.0582(4) 0.075(5) Uiso 1 1 d GU
C40 C 0.1524(6) 0.3714(4) 0.0839(5) 0.244(16) Uani 1 1 d GU
H40 H 0.1094 0.3837 0.0809 0.292 Uiso 1 1 calc R
C69 C 0.4648(7) 0.0813(4) 0.2441(5) 0.139(10) Uani 1 1 d GU
C68 C 0.4788(7) 0.0377(4) 0.2616(5) 0.26(3) Uani 1 1 d GU
C67 C 0.4361(7) 0.0009(4) 0.2511(5) 0.24(2) Uani 1 1 d GU
H67 H 0.4454 -0.0283 0.2628 0.288 Uiso 1 1 calc R
C66 C 0.3794(8) 0.0077(3) 0.2231(5) 0.181(14) Uani 1 1 d GU
H66 H 0.3509 -0.0170 0.2161 0.217 Uiso 1 1 calc R
C65 C 0.3654(7) 0.0513(3) 0.2057(5) 0.137(9) Uiso 1 1 d GU
N12 N 0.4081(6) 0.0881(3) 0.2162(4) 0.129(7) Uiso 1 1 d G
Co1 Co 0.33412(8) 0.29882(6) 0.33004(6) 0.0285(5) Uani 1 1 d .
Co4 Co 0.32124(8) 0.37516(6) 0.21082(5) 0.0277(5) Uani 1 1 d .
Co2 Co 0.44724(8) 0.42438(6) 0.15322(5) 0.0270(5) Uani 1 1 d .
Co8 Co 0.32315(8) 0.23175(6) 0.20633(6) 0.0295(5) Uani 1 1 d .
Co5 Co 0.53171(8) 0.32729(6) 0.10343(5) 0.0294(5) Uani 1 1 d .
Co3 Co 0.5000 0.45276(8) 0.2500 0.0251(7) Uani 1 2 d S
Co7 Co 0.45108(9) 0.15288(6) 0.19819(6) 0.0317(6) Uani 1 1 d .
Co6 Co 0.49087(8) 0.22430(6) 0.12565(5) 0.0286(5) Uani 1 1 d .
Cl5 Cl 0.16095(18) 0.19915(14) 0.15295(13) 0.0552(11) Uani 1 1 d .
Cl7 Cl 0.6708(3) 0.34293(19) 0.01655(18) 0.0975(18) Uani 1 1 d .
Cl2 Cl 0.2102(3) 0.4570(3) 0.4620(2) 0.151(3) Uani 1 1 d .
Cl1 Cl 0.1850(2) 0.29286(16) 0.39063(15) 0.0661(13) Uani 1 1 d .
Cl3 Cl 0.1237(3) 0.1693(3) 0.3857(3) 0.142(3) Uani 1 1 d .
Cl8 Cl 0.1690(2) 0.43685(16) 0.1829(2) 0.0884(17) Uani 1 1 d .
Cl9 Cl 0.0011(6) 0.4112(4) 0.1548(4) 0.214(5) Uiso 1 1 d .
Cl6 Cl 0.1827(6) 0.4312(3) 0.0273(3) 0.200(4) Uani 1 1 d .
P4 P 0.40408(16) 0.38611(11) 0.30840(11) 0.0258(9) Uani 1 1 d .
P2 P 0.22347(17) 0.30206(12) 0.24986(12) 0.0327(10) Uani 1 1 d .
P1 P 0.40238(17) 0.20548(11) 0.28895(11) 0.0266(9) Uani 1 1 d .
P3 P 0.39171(16) 0.31385(12) 0.15177(11) 0.0287(9) Uani 1 1 d .
O6 O 0.2515(4) 0.3084(3) 0.2973(3) 0.035(2) Uani 1 1 d .
O4 O 0.2417(4) 0.2562(3) 0.2288(3) 0.033(2) Uani 1 1 d .
O5 O 0.2374(4) 0.3432(3) 0.2204(3) 0.033(2) Uani 1 1 d .
O7 O 0.3653(4) 0.2900(3) 0.1912(3) 0.040(2) Uani 1 1 d .
O1 O 0.3939(4) 0.1917(3) 0.2400(3) 0.027(2) Uani 1 1 d .
O3 O 0.4758(4) 0.2047(3) 0.3072(3) 0.028(2) Uani 1 1 d .
O19 O 0.5234(4) 0.1610(3) 0.1017(3) 0.036(2) Uani 1 1 d .
O9 O 0.4617(4) 0.2971(3) 0.1428(3) 0.026(2) Uani 1 1 d .
O11 O 0.4756(4) 0.4016(3) 0.3002(2) 0.024(2) Uani 1 1 d .
O16 O 0.4882(4) 0.3937(3) 0.1002(3) 0.030(2) Uani 1 1 d .
O8 O 0.3873(4) 0.3661(3) 0.1619(3) 0.026(2) Uani 1 1 d .
O13 O 0.5320(4) 0.5059(3) 0.2106(3) 0.035(2) Uani 1 1 d .
O15 O 0.4081(4) 0.4456(3) 0.2136(3) 0.027(2) Uani 1 1 d .
O2 O 0.3719(4) 0.2526(3) 0.2921(3) 0.034(2) Uani 1 1 d .
O24 O 0.4026(4) 0.3488(3) 0.3448(3) 0.028(2) Uani 1 1 d .
O12 O 0.4228(4) 0.2614(3) 0.3864(3) 0.029(2) Uani 1 1 d .
O14 O 0.4909(4) 0.4873(3) 0.1432(3) 0.034(2) Uani 1 1 d .
O17 O 0.4870(5) 0.3044(3) 0.0456(3) 0.041(2) Uani 1 1 d .
O20 O 0.4036(4) 0.1966(3) 0.1500(3) 0.029(2) Uani 1 1 d .
O10 O 0.3694(4) 0.3657(3) 0.2676(3) 0.033(2) Uani 1 1 d .
O18 O 0.4515(4) 0.2340(3) 0.0631(3) 0.041(2) Uani 1 1 d .
O22 O 0.5000 0.1199(4) 0.2500 0.039(3) Uani 1 2 d S
O21 O 0.4902(5) 0.1107(3) 0.1525(3) 0.039(2) Uani 1 1 d .
N1 N 0.2923(6) 0.1940(3) 0.1492(4) 0.031(3) Uani 1 1 d .
N2 N 0.3122(6) 0.2711(4) 0.3905(3) 0.033(3) Uani 1 1 d .
N5 N 0.5747(7) 0.3766(5) 0.0603(4) 0.055(4) Uani 1 1 d .
N3 N 0.2965(5) 0.4458(4) 0.2037(4) 0.034(3) Uani 1 1 d .
N4 N 0.3640(7) 0.4573(5) 0.1144(4) 0.066(4) Uani 1 1 d .
C63 C 0.2336(7) 0.1819(5) 0.1288(5) 0.041(4) Uani 1 1 d U
C64 C 0.2273(8) 0.1576(5) 0.0891(5) 0.051(4) Uani 1 1 d U
H64 H 0.1857 0.1490 0.0765 0.061 Uiso 1 1 calc R
C30 C 0.3531(7) 0.4701(4) 0.2115(4) 0.031(3) Uani 1 1 d U
C29 C 0.3533(7) 0.5187(5) 0.2145(5) 0.048(4) Uani 1 1 d U
H29 H 0.3925 0.5352 0.2213 0.057 Uiso 1 1 calc R
C1 C 0.3689(7) 0.2505(4) 0.4063(4) 0.030(3) Uani 1 1 d U
C12 C 0.3605(6) 0.4354(4) 0.3278(5) 0.037(3) Uani 1 1 d U
H12A H 0.3897 0.4503 0.3501 0.045 Uiso 1 1 calc R
H12B H 0.3546 0.4569 0.3033 0.045 Uiso 1 1 calc R
C11 C 0.2924(7) 0.4294(4) 0.3472(5) 0.040(3) Uani 1 1 d U
C10 C 0.2837(8) 0.4412(6) 0.3908(6) 0.064(4) Uani 1 1 d U
H10 H 0.3203 0.4512 0.4086 0.077 Uiso 1 1 calc R
C50 C 0.4612(7) 0.2664(6) 0.0360(5) 0.038(3) Uani 1 1 d U
C20 C 0.3571(6) 0.1622(5) 0.3193(4) 0.037(3) Uani 1 1 d U
H20A H 0.3739 0.1319 0.3119 0.044 Uiso 1 1 calc R
H20B H 0.3675 0.1670 0.3506 0.044 Uiso 1 1 calc R
C44 C 0.3385(9) 0.3037(6) 0.1036(6) 0.079(6) Uani 1 1 d U
H44A H 0.3664 0.3040 0.0785 0.095 Uiso 1 1 calc R
H44B H 0.3211 0.2725 0.1058 0.095 Uiso 1 1 calc R
C2 C 0.3686(7) 0.2203(5) 0.4428(4) 0.040(3) Uani 1 1 d U
H2 H 0.4078 0.2062 0.4540 0.047 Uiso 1 1 calc R
C3 C 0.3084(8) 0.2123(5) 0.4615(5) 0.045(3) Uani 1 1 d U
H3 H 0.3066 0.1914 0.4846 0.054 Uiso 1 1 calc R
C5 C 0.2548(7) 0.2631(5) 0.4106(4) 0.041(4) Uani 1 1 d U
C21 C 0.2829(7) 0.1618(4) 0.3115(5) 0.037(3) Uani 1 1 d U
C13 C 0.1336(7) 0.2996(6) 0.2587(5) 0.050(4) Uani 1 1 d U
H13A H 0.1253 0.2711 0.2743 0.060 Uiso 1 1 calc R
H13B H 0.1235 0.3248 0.2783 0.060 Uiso 1 1 calc R
C14 C 0.0847(7) 0.3019(6) 0.2198(5) 0.054(4) Uani 1 1 d U
C62 C 0.3486(8) 0.1836(4) 0.1288(4) 0.031(3) Uani 1 1 d U
C60 C 0.2852(8) 0.1472(6) 0.0696(5) 0.058(4) Uani 1 1 d U
H60 H 0.2831 0.1307 0.0432 0.069 Uiso 1 1 calc R
C48 C 0.6140(9) 0.3857(6) 0.0278(6) 0.068(5) Uani 1 1 d U
C47 C 0.6117(9) 0.4270(7) 0.0033(6) 0.081(6) Uani 1 1 d U
H47 H 0.6383 0.4319 -0.0204 0.097 Uiso 1 1 calc R
C4 C 0.2510(7) 0.2349(5) 0.4464(5) 0.046(4) Uani 1 1 d U
H4 H 0.2111 0.2310 0.4602 0.055 Uiso 1 1 calc R
C49 C 0.5258(8) 0.4088(5) 0.0714(6) 0.050(4) Uani 1 1 d U
C45 C 0.5245(9) 0.4517(6) 0.0496(5) 0.065(5) Uani 1 1 d U
H45 H 0.4947 0.4746 0.0573 0.078 Uiso 1 1 calc R
C46 C 0.5676(10) 0.4593(6) 0.0168(6) 0.079(5) Uani 1 1 d U
H46 H 0.5668 0.4881 0.0031 0.095 Uiso 1 1 calc R
C28 C 0.2924(8) 0.5407(5) 0.2070(6) 0.067(5) Uani 1 1 d U
H28 H 0.2903 0.5728 0.2079 0.080 Uiso 1 1 calc R
C27 C 0.2343(8) 0.5154(5) 0.1981(7) 0.069(5) Uani 1 1 d U
H27 H 0.1934 0.5303 0.1932 0.083 Uiso 1 1 calc R
C61 C 0.3464(8) 0.1605(5) 0.0881(5) 0.046(4) Uani 1 1 d U
H61 H 0.3855 0.1545 0.0740 0.055 Uiso 1 1 calc R
C6 C 0.2379(7) 0.4132(5) 0.3220(5) 0.047(4) Uani 1 1 d U
H6 H 0.2429 0.4046 0.2928 0.057 Uiso 1 1 calc R
C8 C 0.1680(8) 0.4232(6) 0.3832(6) 0.071(5) Uani 1 1 d U
H8 H 0.1261 0.4217 0.3948 0.085 Uiso 1 1 calc R
C9 C 0.2211(8) 0.4384(7) 0.4082(6) 0.073(5) Uani 1 1 d U
C31 C 0.5185(7) 0.5143(5) 0.1700(5) 0.033(3) Uani 1 1 d U
C33 C 0.5250(9) 0.5989(5) 0.1866(6) 0.069(5) Uani 1 1 d U
H33A H 0.5401 0.6282 0.1761 0.103 Uiso 1 1 calc R
H33B H 0.5473 0.5922 0.2147 0.103 Uiso 1 1 calc R
H33C H 0.4775 0.6000 0.1896 0.103 Uiso 1 1 calc R
C35 C 0.6178(10) 0.5602(6) 0.1504(10) 0.120(8) Uani 1 1 d U
H35A H 0.6292 0.5372 0.1293 0.180 Uiso 1 1 calc R
H35B H 0.6390 0.5529 0.1787 0.180 Uiso 1 1 calc R
H35C H 0.6328 0.5900 0.1410 0.180 Uiso 1 1 calc R
C34 C 0.5085(15) 0.5719(7) 0.1099(7) 0.136(9) Uani 1 1 d U
H34A H 0.5297 0.5544 0.0877 0.203 Uiso 1 1 calc R
H34B H 0.5128 0.6043 0.1039 0.203 Uiso 1 1 calc R
H34C H 0.4619 0.5638 0.1095 0.203 Uiso 1 1 calc R
C32 C 0.5409(8) 0.5612(5) 0.1539(5) 0.049(3) Uani 1 1 d U
C51 C 0.4382(9) 0.2583(6) -0.0127(5) 0.058(4) Uani 1 1 d U
C54 C 0.4584(11) 0.2969(7) -0.0411(6) 0.095(6) Uani 1 1 d U
H54A H 0.4436 0.3257 -0.0293 0.142 Uiso 1 1 calc R
H54B H 0.4383 0.2928 -0.0704 0.142 Uiso 1 1 calc R
H54C H 0.5062 0.2972 -0.0423 0.142 Uiso 1 1 calc R
C52 C 0.4677(12) 0.2112(7) -0.0271(6) 0.105(7) Uani 1 1 d U
H52A H 0.4551 0.2057 -0.0577 0.157 Uiso 1 1 calc R
H52B H 0.4506 0.1868 -0.0096 0.157 Uiso 1 1 calc R
H52C H 0.5156 0.2121 -0.0231 0.157 Uiso 1 1 calc R
C53 C 0.3608(9) 0.2533(7) -0.0152(5) 0.080(5) Uani 1 1 d U
H53A H 0.3409 0.2818 -0.0065 0.120 Uiso 1 1 calc R
H53B H 0.3483 0.2289 0.0042 0.120 Uiso 1 1 calc R
H53C H 0.3454 0.2460 -0.0449 0.120 Uiso 1 1 calc R
C70 C 0.2512(8) 0.1563(5) 0.2695(5) 0.060(4) Uani 1 1 d U
H70 H 0.2766 0.1523 0.2451 0.072 Uiso 1 1 calc R
C15 C 0.0518(8) 0.2628(8) 0.2028(6) 0.083(5) Uani 1 1 d U
H15 H 0.0607 0.2340 0.2155 0.100 Uiso 1 1 calc R
C16 C 0.0043(10) 0.2666(11) 0.1655(8) 0.114(7) Uani 1 1 d U
H16 H -0.0167 0.2402 0.1537 0.137 Uiso 1 1 calc R
C56 C 0.5345(9) 0.0805(5) 0.0875(5) 0.051(4) Uani 1 1 d U
C59 C 0.472(2) 0.0478(14) 0.0825(13) 0.194(15) Uiso 1 1 d U
C24 C 0.1729(8) 0.1664(6) 0.3401(7) 0.075(5) Uani 1 1 d U
C23 C 0.1432(9) 0.1619(6) 0.3002(8) 0.075(5) Uani 1 1 d U
H23 H 0.0968 0.1621 0.2964 0.090 Uiso 1 1 calc R
C22 C 0.1813(9) 0.1569(6) 0.2643(7) 0.079(5) Uani 1 1 d U
H22 H 0.1604 0.1539 0.2363 0.095 Uiso 1 1 calc R
C7 C 0.1761(7) 0.4097(5) 0.3396(6) 0.059(4) Uani 1 1 d U
H7 H 0.1397 0.3984 0.3225 0.071 Uiso 1 1 calc R
C25 C 0.2425(8) 0.1666(6) 0.3462(6) 0.060(4) Uani 1 1 d U
H25 H 0.2620 0.1701 0.3746 0.072 Uiso 1 1 calc R
C26 C 0.2381(7) 0.4696(5) 0.1967(5) 0.049(4) Uani 1 1 d U
C57 C 0.5845(16) 0.0523(12) 0.1101(11) 0.175(13) Uiso 1 1 d U
H57A H 0.5755 0.0203 0.1037 0.262 Uiso 1 1 calc R
H57B H 0.5836 0.0574 0.1413 0.262 Uiso 1 1 calc R
H57C H 0.6278 0.0604 0.1005 0.262 Uiso 1 1 calc R
C58 C 0.523(2) 0.0919(14) 0.0407(14) 0.198(15) Uiso 1 1 d U
C19 C 0.0693(9) 0.3451(9) 0.2023(10) 0.135(10) Uani 1 1 d U
H19 H 0.0868 0.3723 0.2145 0.162 Uiso 1 1 calc R
C36 C 0.3196(9) 0.4894(7) 0.0978(6) 0.059(5) Uani 1 1 d U
C18 C 0.0228(12) 0.3443(13) 0.1625(12) 0.175(13) Uani 1 1 d U
C37 C 0.2818(12) 0.5159(9) 0.0854(8) 0.108(8) Uani 1 1 d U
Cl4 Cl 0.3064(5) 0.0650(3) 0.1723(3) 0.166(3) Uani 1 1 d .
C17 C -0.0104(12) 0.3099(16) 0.1472(10) 0.166(12) Uani 1 1 d U
H17 H -0.0433 0.3135 0.1246 0.199 Uiso 1 1 calc R
O300 O 0.3459(7) 0.4268(4) 0.9919(3) 0.081(4) Uani 1 1 d .
C71 C 0.5141(7) 0.1213(5) 0.1164(5) 0.035(4) Uani 1 1 d U
O25 O 0.5000 0.3022(2) 0.2500 -0.0218(16) Uiso 1 2 d S

loop_
_atom_site_aniso_label
_atom_site_aniso_U_11
_atom_site_aniso_U_22
_atom_site_aniso_U_33
_atom_site_aniso_U_23
_atom_site_aniso_U_13
_atom_site_aniso_U_12
C41 0.109(14) 0.32(4) 0.10(2) 0.03(2) 0.002(15) 0.06(2)
C42 0.058(12) 0.26(3) 0.17(2) -0.077(17) 0.008(13) 0.004(15)
C43 0.080(10) 0.081(12) 0.055(11) -0.035(8) -0.042(8) 0.022(9)
C38 0.33(3) 0.081(16) 0.15(2) -0.032(12) -0.159(19) 0.043(18)
C40 0.41(4) 0.24(4) 0.071(19) -0.045(18) -0.06(2) 0.11(3)
C69 0.14(2) 0.120(15) 0.15(2) 0.018(18) -0.02(2) 0.051(17)
C68 0.20(5) 0.088(16) 0.48(7) 0.06(3) -0.13(5) -0.009(18)
C67 0.24(4) 0.20(3) 0.27(4) 0.09(3) -0.11(3) -0.10(3)
C66 0.21(3) 0.11(2) 0.21(3) 0.04(2) -0.05(2) -0.01(2)
Co1 0.0287(11) 0.0272(11) 0.0297(11) -0.0004(8) 0.0013(8) -0.0036(8)
Co4 0.0219(10) 0.0299(11) 0.0308(11) 0.0031(8) -0.0026(8) -0.0007(8)
Co2 0.0266(11) 0.0232(11) 0.0308(11) 0.0038(8) -0.0018(8) 0.0012(8)
Co8 0.0239(11) 0.0254(11) 0.0383(12) 0.0018(8) -0.0064(8) -0.0037(8)
Co5 0.0306(11) 0.0281(11) 0.0288(11) 0.0002(8) -0.0032(8) 0.0022(8)
Co3 0.0223(14) 0.0209(14) 0.0318(15) 0.000 -0.0004(11) 0.000
Co7 0.0359(12) 0.0250(11) 0.0332(11) -0.0048(9) -0.0065(9) 0.0036(8)
Co6 0.0295(11) 0.0266(11) 0.0288(11) -0.0025(8) -0.0052(8) 0.0009(8)
Cl5 0.033(2) 0.070(3) 0.061(3) -0.001(2) -0.0070(19) -0.0090(19)
Cl7 0.113(4) 0.092(4) 0.092(4) 0.014(3) 0.052(3) 0.033(3)
Cl2 0.082(4) 0.299(11) 0.075(4) -0.056(5) 0.026(3) -0.004(5)
Cl1 0.041(2) 0.087(3) 0.072(3) 0.028(2) 0.015(2) 0.017(2)
Cl3 0.066(4) 0.176(7) 0.190(7) -0.096(6) 0.054(4) -0.048(4)
Cl8 0.036(3) 0.066(3) 0.160(5) 0.021(3) -0.027(3) -0.003(2)
Cl6 0.266(12) 0.174(9) 0.158(8) 0.029(7) -0.005(8) 0.085(8)
P4 0.025(2) 0.023(2) 0.030(2) 0.0017(17) -0.0016(16) -0.0022(16)
P2 0.019(2) 0.035(2) 0.043(2) 0.0024(19) -0.0007(18) -0.0031(16)
P1 0.027(2) 0.023(2) 0.029(2) -0.0007(16) -0.0054(16) -0.0007(16)
P3 0.022(2) 0.026(2) 0.036(2) -0.0034(17) -0.0068(17) 0.0008(16)
O6 0.019(5) 0.046(6) 0.037(6) -0.002(4) -0.004(4) 0.000(4)
O4 0.023(5) 0.031(5) 0.044(6) 0.001(4) -0.001(4) -0.005(4)
O5 0.022(5) 0.030(5) 0.048(6) 0.007(5) 0.001(4) -0.002(4)
O7 0.036(6) 0.030(5) 0.057(7) -0.003(5) 0.016(5) -0.010(4)
O1 0.018(5) 0.029(5) 0.034(5) -0.004(4) -0.004(4) 0.006(4)
O3 0.025(5) 0.027(5) 0.032(5) 0.007(4) -0.005(4) -0.003(4)
O19 0.041(6) 0.024(6) 0.041(6) -0.009(5) -0.001(4) 0.003(4)
O9 0.028(5) 0.019(5) 0.032(5) -0.001(4) 0.003(4) 0.001(4)
O11 0.017(5) 0.026(5) 0.028(5) -0.001(4) -0.005(4) -0.005(4)
O16 0.034(5) 0.031(5) 0.026(5) 0.013(4) 0.010(4) -0.001(4)
O8 0.022(5) 0.026(5) 0.031(5) 0.002(4) -0.003(4) 0.000(4)
O13 0.035(5) 0.019(5) 0.050(7) 0.001(5) 0.007(5) -0.003(4)
O15 0.024(5) 0.025(5) 0.030(5) -0.001(4) -0.001(4) 0.003(5)
O2 0.039(5) 0.033(6) 0.029(5) -0.003(4) -0.005(4) 0.006(4)
O24 0.027(5) 0.030(5) 0.028(5) 0.003(4) -0.005(4) -0.002(4)
O12 0.023(5) 0.029(5) 0.035(5) 0.006(4) -0.004(4) -0.005(4)
O14 0.034(5) 0.028(5) 0.040(6) 0.012(5) -0.004(5) 0.000(5)
O17 0.055(6) 0.042(7) 0.025(6) -0.005(5) -0.006(5) 0.002(5)
O20 0.023(5) 0.029(5) 0.031(5) -0.003(4) -0.012(4) 0.000(4)
O10 0.033(5) 0.034(5) 0.029(5) 0.005(4) -0.012(4) -0.008(4)
O18 0.049(6) 0.037(6) 0.033(6) -0.004(5) -0.010(5) 0.000(5)
O22 0.054(9) 0.008(7) 0.053(9) 0.000 -0.014(7) 0.000
O21 0.054(6) 0.027(5) 0.037(6) -0.014(5) 0.008(5) 0.006(5)
N1 0.024(7) 0.026(6) 0.042(7) 0.000(5) -0.015(6) -0.012(5)
N2 0.030(8) 0.036(7) 0.034(7) 0.004(5) 0.002(6) -0.001(6)
N5 0.069(9) 0.066(10) 0.032(8) 0.010(7) 0.017(7) -0.015(8)
N3 0.024(7) 0.031(7) 0.046(7) 0.006(6) -0.007(5) -0.003(7)
N4 0.065(10) 0.075(11) 0.059(9) 0.009(8) -0.004(8) -0.007(9)
C63 0.044(10) 0.032(9) 0.047(8) 0.005(6) 0.001(8) -0.003(7)
C64 0.045(7) 0.060(10) 0.046(9) -0.005(7) -0.021(7) -0.011(8)
C30 0.034(10) 0.026(6) 0.032(8) 0.001(6) 0.001(7) 0.012(8)
C29 0.037(7) 0.031(7) 0.076(11) -0.003(8) 0.007(8) 0.008(6)
C1 0.037(10) 0.023(8) 0.032(8) -0.003(6) -0.001(7) -0.010(7)
C12 0.031(6) 0.028(8) 0.053(9) 0.001(7) 0.003(6) 0.007(6)
C11 0.030(6) 0.029(8) 0.060(8) 0.001(7) 0.007(6) 0.004(6)
C10 0.037(7) 0.091(13) 0.063(8) -0.013(9) 0.006(6) 0.002(9)
C50 0.047(9) 0.039(10) 0.027(7) -0.003(7) -0.008(6) 0.007(8)
C20 0.040(6) 0.038(8) 0.032(8) 0.001(7) -0.004(6) -0.006(7)
C44 0.058(9) 0.085(13) 0.089(14) -0.046(10) -0.046(9) 0.022(9)
C2 0.042(7) 0.034(8) 0.042(8) 0.006(6) -0.004(7) 0.000(7)
C3 0.060(8) 0.038(9) 0.038(9) 0.007(7) 0.008(7) -0.005(7)
C5 0.045(10) 0.049(10) 0.030(8) -0.002(6) 0.005(7) 0.000(7)
C21 0.040(6) 0.020(7) 0.050(7) 0.007(7) -0.010(5) -0.016(6)
C13 0.032(9) 0.063(11) 0.056(9) 0.003(7) 0.008(6) -0.002(7)
C14 0.017(8) 0.082(10) 0.063(10) 0.016(7) 0.010(6) -0.004(7)
C62 0.038(10) 0.023(8) 0.033(7) 0.001(6) -0.007(8) -0.005(7)
C60 0.062(8) 0.071(11) 0.039(9) -0.022(8) -0.008(7) -0.017(9)
C48 0.072(12) 0.068(10) 0.066(12) 0.011(9) 0.013(11) 0.016(9)
C47 0.081(13) 0.096(13) 0.071(13) 0.040(10) 0.035(10) 0.019(10)
C4 0.043(7) 0.053(10) 0.043(9) 0.002(7) 0.012(7) -0.006(7)
C49 0.056(10) 0.038(9) 0.056(11) 0.003(7) -0.001(9) 0.017(8)
C45 0.088(13) 0.053(9) 0.056(11) 0.013(8) 0.018(8) 0.025(9)
C46 0.100(15) 0.065(11) 0.073(13) 0.028(10) 0.021(9) 0.016(9)
C28 0.051(8) 0.024(8) 0.123(15) -0.004(9) -0.012(10) 0.015(5)
C27 0.029(7) 0.040(8) 0.136(16) 0.012(10) 0.003(9) 0.017(7)
C61 0.051(7) 0.047(9) 0.039(8) -0.011(7) -0.008(7) -0.007(7)
C6 0.028(6) 0.047(9) 0.067(9) -0.006(8) 0.003(6) 0.008(7)
C8 0.033(8) 0.087(13) 0.097(11) -0.016(11) 0.027(8) 0.001(9)
C9 0.044(8) 0.116(15) 0.059(10) -0.006(10) 0.014(6) 0.005(10)
C31 0.035(8) 0.029(7) 0.035(10) 0.007(7) 0.006(7) -0.004(7)
C33 0.088(12) 0.033(8) 0.087(11) 0.002(8) 0.024(10) -0.005(8)
C35 0.083(9) 0.045(11) 0.24(3) 0.010(14) 0.090(12) -0.018(9)
C34 0.27(2) 0.056(13) 0.077(10) 0.040(9) -0.051(15) -0.068(16)
C32 0.067(8) 0.025(7) 0.055(8) 0.011(6) 0.012(7) -0.003(7)
C51 0.082(9) 0.067(9) 0.023(7) -0.005(7) -0.013(8) -0.001(8)
C54 0.135(16) 0.113(12) 0.035(9) 0.019(9) -0.013(11) -0.030(13)
C52 0.165(18) 0.103(11) 0.043(11) -0.039(9) -0.035(12) 0.044(14)
C53 0.086(8) 0.104(15) 0.045(11) 0.002(10) -0.034(8) -0.013(9)
C70 0.055(7) 0.063(11) 0.058(8) 0.026(8) -0.021(6) -0.029(9)
C15 0.036(10) 0.135(12) 0.079(12) -0.030(10) 0.016(7) -0.023(9)
C16 0.037(12) 0.22(2) 0.089(15) -0.056(15) 0.014(8) -0.029(14)
C56 0.086(12) 0.028(8) 0.036(9) -0.006(6) -0.009(8) 0.008(8)
C24 0.040(7) 0.068(12) 0.116(12) -0.021(12) 0.002(8) -0.016(9)
C23 0.038(9) 0.050(11) 0.134(13) 0.023(12) -0.022(7) -0.014(9)
C22 0.063(9) 0.080(13) 0.090(11) 0.044(11) -0.042(8) -0.040(10)
C7 0.026(7) 0.057(10) 0.093(10) -0.021(9) -0.002(7) 0.002(7)
C25 0.041(6) 0.065(11) 0.074(9) -0.024(9) 0.001(6) -0.020(8)
C26 0.023(9) 0.039(7) 0.084(12) 0.015(8) -0.013(8) 0.007(7)
C19 0.042(12) 0.136(13) 0.22(2) 0.115(16) -0.030(13) -0.008(12)
C36 0.056(12) 0.060(12) 0.064(12) -0.010(10) 0.033(10) -0.012(9)
C18 0.053(17) 0.23(2) 0.24(3) 0.17(2) -0.036(17) -0.012(17)
C37 0.102(19) 0.12(2) 0.102(17) 0.041(15) -0.003(14) 0.010(13)
Cl4 0.166(7) 0.168(8) 0.162(7) 0.001(6) 0.007(6) 0.024(6)
C17 0.029(14) 0.33(3) 0.14(2) 0.08(2) 0.006(13) -0.027(18)
O300 0.136(11) 0.058(8) 0.046(7) 0.026(6) -0.016(7) -0.038(7)
C71 0.032(9) 0.033(11) 0.038(10) -0.019(7) -0.021(8) 0.008(7)

loop_
_atom_type_symbol
_atom_type_description
_atom_type_scat_dispersion_real
_atom_type_scat_dispersion_imag
_atom_type_scat_source
C C 0.0033 0.0016 'International Tables Vol C Tables 4.2.6.8 and 6.1.1.4'
H H 0.0000 0.0000 'International Tables Vol C Tables 4.2.6.8 and 6.1.1.4'
Cl Cl 0.1484 0.1585 'International Tables Vol C Tables 4.2.6.8 and 6.1.1.4'
Co Co 0.3494 0.9721 'International Tables Vol C Tables 4.2.6.8 and 6.1.1.4'
N N 0.0061 0.0033 'International Tables Vol C Tables 4.2.6.8 and 6.1.1.4'
O O 0.0106 0.0060 'International Tables Vol C Tables 4.2.6.8 and 6.1.1.4'
P P 0.1023 0.0942 'International Tables Vol C Tables 4.2.6.8 and 6.1.1.4'

loop_
_geom_angle_atom_site_label_1
_geom_angle_atom_site_label_2
_geom_angle_atom_site_label_3
_geom_angle
_geom_angle_site_symmetry_1
_geom_angle_site_symmetry_3
C42 C41 C40 120.0 . .
C42 C41 H41 120.0 . .
C40 C41 H41 120.0 . .
C43 C42 C41 120.0 . .
C43 C42 H42 120.0 . .
C41 C42 H42 120.0 . .
C42 C43 C38 120.0 . .
C42 C43 C44 103.8(10) . .
C38 C43 C44 135.8(10) . .
C39 C38 C43 120.0 . .
C39 C38 H38 120.0 . .
C43 C38 H38 120.0 . .
C38 C39 C40 120.0 . .
C38 C39 Cl6 123.4(7) . .
C40 C39 Cl6 116.5(7) . .
C39 C40 C41 120.0 . .
C39 C40 H40 120.0 . .
C41 C40 H40 120.0 . .
O22 C69 N12 111.8(5) . .
C68 C69 N12 120.0 . .
O22 C69 C69 57.3(6) . 2_655
C68 C69 C69 74.5(6) . 2_655
N12 C69 C69 155.1(18) . 2_655
N12 C69 C68 124.3(11) . 2_655
C69 C69 C68 51.6(8) 2_655 2_655
O22 C69 Co7 54.5(4) . .
N12 C69 Co7 58.9(3) . .
C69 C69 Co7 102.3(11) 2_655 .
C68 C69 Co7 127.3(14) 2_655 .
C68 C68 C69 84.6(7) 2_655 .
C68 C68 C67 109.3(10) 2_655 .
C69 C68 C67 120.0 . .
C68 C68 C69 54.1(10) 2_655 2_655
C69 C68 C69 53.9(6) . 2_655
C67 C68 C69 160.5(15) . 2_655
C66 C67 C68 120.0 . .
C66 C67 H67 120.0 . .
C68 C67 H67 120.0 . .
C67 C66 C65 120.0 . .
C67 C66 H66 120.0 . .
C65 C66 H66 120.0 . .
N12 C65 C66 120.0 . .
N12 C65 Cl4 112.7(5) . .
C65 N12 C69 120.0 . .
O6 Co1 O2 98.4(4) . .
O6 Co1 O24 124.7(4) . .
O2 Co1 O24 109.9(3) . .
O6 Co1 N2 107.3(4) . .
O2 Co1 N2 111.6(4) . .
O24 Co1 N2 104.8(4) . .
O10 Co4 O5 100.8(4) . .
O10 Co4 O8 108.3(3) . .
O5 Co4 O8 129.8(3) . .
O10 Co4 N3 109.2(4) . .
O5 Co4 N3 105.9(4) . .
O8 Co4 N3 101.9(4) . .
O14 Co2 O16 94.2(4) . .
O14 Co2 O8 170.4(3) . .
O16 Co2 O8 90.5(3) . .
O14 Co2 O15 93.1(3) . .
O16 Co2 O15 170.5(3) . .
O8 Co2 O15 83.2(3) . .
O14 Co2 O11 94.2(3) . 2_655
O16 Co2 O11 94.6(3) . 2_655
O8 Co2 O11 93.7(3) . 2_655
O15 Co2 O11 78.8(3) . 2_655
O14 Co2 N4 81.5(4) . .
O16 Co2 N4 95.2(4) . .
O8 Co2 N4 89.7(4) . .
O15 Co2 N4 91.8(4) . .
O11 Co2 N4 169.6(4) 2_655 .
O4 Co8 O7 98.8(4) . .
O4 Co8 O1 126.9(3) . .
O7 Co8 O1 108.0(4) . .
O4 Co8 N1 105.4(4) . .
O7 Co8 N1 111.3(4) . .
O1 Co8 N1 106.1(4) . .
O17 Co5 O24 167.0(4) . 2_655
O17 Co5 O9 94.7(4) . .
O24 Co5 O9 96.2(3) 2_655 .
O17 Co5 O16 95.5(4) . .
O24 Co5 O16 90.3(3) 2_655 .
O9 Co5 O16 96.8(3) . .
O17 Co5 O12 89.9(3) . 2_655
O24 Co5 O12 84.9(3) 2_655 2_655
O9 Co5 O12 80.6(3) . 2_655
O16 Co5 O12 174.3(3) . 2_655
O17 Co5 N5 82.1(4) . .
O24 Co5 N5 90.2(4) 2_655 .
O9 Co5 N5 158.9(4) . .
O16 Co5 N5 63.0(4) . .
O12 Co5 N5 120.0(5) 2_655 .
O13 Co3 O13 84.2(5) 2_655 .
O13 Co3 O15 93.4(3) 2_655 2_655
O13 Co3 O15 95.0(3) . 2_655
O13 Co3 O15 95.0(3) 2_655 .
O13 Co3 O15 93.4(3) . .
O15 Co3 O15 168.7(5) 2_655 .
O13 Co3 O11 171.0(3) 2_655 2_655
O13 Co3 O11 90.6(3) . 2_655
O15 Co3 O11 94.3(3) 2_655 2_655
O15 Co3 O11 78.0(3) . 2_655
O13 Co3 O11 90.6(3) 2_655 .
O13 Co3 O11 171.0(3) . .
O15 Co3 O11 78.0(3) 2_655 .
O15 Co3 O11 94.3(3) . .
O11 Co3 O11 95.4(4) 2_655 .
O21 Co7 O22 93.3(3) . .
O21 Co7 O1 169.3(3) . .
O22 Co7 O1 92.2(3) . .
O21 Co7 O3 94.4(3) . 2_655
O22 Co7 O3 95.1(3) . 2_655
O1 Co7 O3 94.2(3) . 2_655
O21 Co7 O20 93.6(4) . .
O22 Co7 O20 171.2(4) . .
O1 Co7 O20 81.9(3) . .
O3 Co7 O20 78.9(3) 2_655 .
O21 Co7 N12 80.0(4) . .
O22 Co7 N12 65.0(4) . .
O1 Co7 N12 94.2(4) . .
O3 Co7 N12 158.6(4) 2_655 .
O20 Co7 N12 121.8(4) . .
O21 Co7 C69 81.4(5) . .
O22 Co7 C69 31.9(4) . .
O1 Co7 C69 98.7(4) . .
O3 Co7 C69 125.3(4) 2_655 .
O20 Co7 C69 155.5(4) . .
O18 Co6 O12 92.6(4) . 2_655
O18 Co6 O19 84.7(4) . .
O12 Co6 O19 96.4(3) 2_655 .
O18 Co6 O20 95.5(4) . .
O12 Co6 O20 167.3(3) 2_655 .
O19 Co6 O20 94.1(3) . .
O18 Co6 O3 171.6(3) . 2_655
O12 Co6 O3 94.9(3) 2_655 2_655
O19 Co6 O3 90.7(3) . 2_655
O20 Co6 O3 77.7(3) . 2_655
O18 Co6 O9 89.8(3) . .
O12 Co6 O9 77.8(3) 2_655 .
O19 Co6 O9 171.8(3) . .
O20 Co6 O9 92.4(3) . .
O3 Co6 O9 95.5(3) 2_655 .
O10 P4 O11 111.7(5) . .
O10 P4 O24 106.7(5) . .
O11 P4 O24 112.1(4) . .
O10 P4 C12 111.9(6) . .
O11 P4 C12 107.4(5) . .
O24 P4 C12 106.9(6) . .
O5 P2 O6 113.0(5) . .
O5 P2 O4 112.1(5) . .
O6 P2 O4 114.6(5) . .
O5 P2 C13 109.3(6) . .
O6 P2 C13 100.2(6) . .
O4 P2 C13 106.7(6) . .
O2 P1 O1 105.9(5) . .
O2 P1 O3 112.0(5) . .
O1 P1 O3 113.1(5) . .
O2 P1 C20 112.0(6) . .
O1 P1 C20 106.3(5) . .
O3 P1 C20 107.4(5) . .
O7 P3 O9 111.4(5) . .
O7 P3 O8 105.2(5) . .
O9 P3 O8 114.3(4) . .
O7 P3 C44 110.9(8) . .
O9 P3 C44 108.2(7) . .
O8 P3 C44 106.7(7) . .
P2 O6 Co1 137.6(5) . .
P2 O4 Co8 133.7(5) . .
P2 O5 Co4 130.1(5) . .
P3 O7 Co8 139.4(6) . .
P1 O1 Co8 111.6(4) . .
P1 O1 Co7 134.0(5) . .
Co8 O1 Co7 112.8(4) . .
P1 O3 Co7 129.4(5) . 2_655
P1 O3 Co6 124.5(5) . 2_655
Co7 O3 Co6 94.6(3) 2_655 2_655
C71 O19 Co6 128.8(9) . .
P3 O9 Co5 128.6(5) . .
P3 O9 Co6 126.4(4) . .
Co5 O9 Co6 93.8(3) . .
P4 O11 Co2 128.8(5) . 2_655
P4 O11 Co3 123.8(4) . .
Co2 O11 Co3 94.0(3) 2_655 .
C49 O16 Co2 132.5(9) . .
C49 O16 Co5 94.8(8) . .
Co2 O16 Co5 122.7(4) . .
P3 O8 Co4 108.3(4) . .
P3 O8 Co2 136.2(5) . .
Co4 O8 Co2 112.6(4) . .
C31 O13 Co3 130.3(8) . .
C30 O15 Co3 133.0(8) . .
C30 O15 Co2 117.7(7) . .
Co3 O15 Co2 97.3(3) . .
P1 O2 Co1 146.7(5) . .
P4 O24 Co1 112.4(4) . .
P4 O24 Co5 135.2(5) . 2_655
Co1 O24 Co5 110.1(4) . 2_655
C1 O12 Co6 132.3(8) . 2_655
C1 O12 Co5 120.5(7) . 2_655
Co6 O12 Co5 97.7(3) 2_655 2_655
C31 O14 Co2 129.9(9) . .
C50 O17 Co5 130.3(9) . .
C62 O20 Co6 129.6(8) . .
C62 O20 Co7 120.1(7) . .
Co6 O20 Co7 97.0(3) . .
P4 O10 Co4 148.9(6) . .
C50 O18 Co6 129.9(9) . .
C69 O22 C69 65.5(11) . 2_655
C69 O22 Co7 93.6(4) . .
C69 O22 Co7 136.4(9) 2_655 .
C69 O22 Co7 136.4(7) . 2_655
C69 O22 Co7 93.6(5) 2_655 2_655
Co7 O22 Co7 124.2(6) . 2_655
C71 O21 Co7 128.8(9) . .
C63 N1 C62 117.4(12) . .
C63 N1 Co8 136.2(10) . .
C62 N1 Co8 106.3(8) . .
C1 N2 C5 119.0(11) . .
C1 N2 Co1 105.7(8) . .
C5 N2 Co1 133.9(9) . .
C48 N5 C49 120.0(14) . .
C48 N5 Co5 149.5(12) . .
C49 N5 Co5 89.1(9) . .
C30 N3 C26 118.1(11) . .
C30 N3 Co4 107.3(8) . .
C26 N3 Co4 134.4(9) . .
C36 N4 Co2 161.9(12) . .
N1 C63 C64 124.3(13) . .
N1 C63 Cl5 117.4(11) . .
C64 C63 Cl5 118.3(12) . .
C60 C64 C63 116.8(13) . .
C60 C64 H64 121.6 . .
C63 C64 H64 121.6 . .
O15 C30 N3 115.2(11) . .
O15 C30 C29 122.5(13) . .
N3 C30 C29 122.2(12) . .
C28 C29 C30 116.6(14) . .
C28 C29 H29 121.7 . .
C30 C29 H29 121.7 . .
O12 C1 N2 115.5(11) . .
O12 C1 C2 123.7(13) . .
N2 C1 C2 120.8(13) . .
C11 C12 P4 120.1(9) . .
C11 C12 H12A 107.3 . .
P4 C12 H12A 107.3 . .
C11 C12 H12B 107.3 . .
P4 C12 H12B 107.3 . .
H12A C12 H12B 106.9 . .
C6 C11 C10 118.4(13) . .
C6 C11 C12 121.3(13) . .
C10 C11 C12 120.3(13) . .
C9 C10 C11 120.9(15) . .
C9 C10 H10 119.6 . .
C11 C10 H10 119.6 . .
O17 C50 O18 125.3(12) . .
O17 C50 C51 117.2(14) . .
O18 C50 C51 117.4(14) . .
C21 C20 P1 116.5(9) . .
C21 C20 H20A 108.2 . .
P1 C20 H20A 108.2 . .
C21 C20 H20B 108.2 . .
P1 C20 H20B 108.2 . .
H20A C20 H20B 107.3 . .
C43 C44 P3 120.0(11) . .
C43 C44 H44A 107.3 . .
P3 C44 H44A 107.3 . .
C43 C44 H44B 107.3 . .
P3 C44 H44B 107.3 . .
H44A C44 H44B 106.9 . .
C3 C2 C1 118.0(13) . .
C3 C2 H2 121.0 . .
C1 C2 H2 121.0 . .
C4 C3 C2 121.1(13) . .
C4 C3 H3 119.4 . .
C2 C3 H3 119.4 . .
N2 C5 C4 123.2(13) . .
N2 C5 Cl1 116.8(10) . .
C4 C5 Cl1 119.9(11) . .
C25 C21 C70 117.1(14) . .
C25 C21 C20 120.3(13) . .
C70 C21 C20 122.7(14) . .
C14 C13 P2 119.1(11) . .
C14 C13 H13A 107.5 . .
P2 C13 H13A 107.5 . .
C14 C13 H13B 107.5 . .
P2 C13 H13B 107.5 . .
H13A C13 H13B 107.0 . .
C19 C14 C15 120.0(19) . .
C19 C14 C13 117.8(18) . .
C15 C14 C13 122.1(16) . .
O20 C62 N1 114.5(11) . .
O20 C62 C61 123.8(13) . .
N1 C62 C61 121.7(13) . .
C64 C60 C61 121.3(14) . .
C64 C60 H60 119.4 . .
C61 C60 H60 119.4 . .
N5 C48 C47 124.0(16) . .
N5 C48 Cl7 115.6(13) . .
C47 C48 Cl7 120.4(14) . .
C46 C47 C48 115.2(16) . .
C46 C47 H47 122.4 . .
C48 C47 H47 122.4 . .
C5 C4 C3 117.7(13) . .
C5 C4 H4 121.1 . .
C3 C4 H4 121.1 . .
O16 C49 N5 112.9(13) . .
O16 C49 C45 129.3(14) . .
N5 C49 C45 117.8(15) . .
C46 C45 C49 119.2(16) . .
C46 C45 H45 120.4 . .
C49 C45 H45 120.4 . .
C47 C46 C45 123.5(17) . .
C47 C46 H46 118.3 . .
C45 C46 H46 118.3 . .
C29 C28 C27 120.8(14) . .
C29 C28 H28 119.6 . .
C27 C28 H28 119.6 . .
C26 C27 C28 118.9(14) . .
C26 C27 H27 120.5 . .
C28 C27 H27 120.5 . .
C60 C61 C62 118.4(14) . .
C60 C61 H61 120.8 . .
C62 C61 H61 120.8 . .
C11 C6 C7 120.5(15) . .
C11 C6 H6 119.8 . .
C7 C6 H6 119.8 . .
C9 C8 C7 119.7(15) . .
C9 C8 H8 120.1 . .
C7 C8 H8 120.1 . .
C8 C9 C10 120.3(16) . .
C8 C9 Cl2 119.4(13) . .
C10 C9 Cl2 120.1(14) . .
O14 C31 O13 125.5(12) . .
O14 C31 C32 118.7(13) . .
O13 C31 C32 115.7(14) . .
C32 C33 H33A 109.5 . .
C32 C33 H33B 109.5 . .
H33A C33 H33B 109.5 . .
C32 C33 H33C 109.5 . .
H33A C33 H33C 109.5 . .
H33B C33 H33C 109.5 . .
C32 C35 H35A 109.5 . .
C32 C35 H35B 109.5 . .
H35A C35 H35B 109.5 . .
C32 C35 H35C 109.5 . .
H35A C35 H35C 109.5 . .
H35B C35 H35C 109.5 . .
C32 C34 H34A 109.5 . .
C32 C34 H34B 109.5 . .
H34A C34 H34B 109.5 . .
C32 C34 H34C 109.5 . .
H34A C34 H34C 109.5 . .
H34B C34 H34C 109.5 . .
C34 C32 C31 110.8(14) . .
C34 C32 C33 110.0(15) . .
C31 C32 C33 110.6(12) . .
C34 C32 C35 109.1(18) . .
C31 C32 C35 108.6(12) . .
C33 C32 C35 107.7(15) . .
C54 C51 C50 111.7(14) . .
C54 C51 C53 110.2(15) . .
C50 C51 C53 107.7(13) . .
C54 C51 C52 111.9(16) . .
C50 C51 C52 107.9(13) . .
C53 C51 C52 107.3(15) . .
C51 C54 H54A 109.5 . .
C51 C54 H54B 109.5 . .
H54A C54 H54B 109.5 . .
C51 C54 H54C 109.5 . .
H54A C54 H54C 109.5 . .
H54B C54 H54C 109.5 . .
C51 C52 H52A 109.5 . .
C51 C52 H52B 109.5 . .
H52A C52 H52B 109.5 . .
C51 C52 H52C 109.5 . .
H52A C52 H52C 109.5 . .
H52B C52 H52C 109.5 . .
C51 C53 H53A 109.5 . .
C51 C53 H53B 109.5 . .
H53A C53 H53B 109.5 . .
C51 C53 H53C 109.5 . .
H53A C53 H53C 109.5 . .
H53B C53 H53C 109.5 . .
C21 C70 C22 119.8(17) . .
C21 C70 H70 120.1 . .
C22 C70 H70 120.1 . .
C14 C15 C16 120(2) . .
C14 C15 H15 119.8 . .
C16 C15 H15 119.8 . .
C17 C16 C15 120(3) . .
C17 C16 H16 120.2 . .
C15 C16 H16 120.2 . .
C58 C56 C57 131(2) . .
C58 C56 C59 88(2) . .
C57 C56 C59 104(2) . .
C58 C56 C71 110(2) . .
C57 C56 C71 111.4(17) . .
C59 C56 C71 106.2(19) . .
C23 C24 C25 120.9(19) . .
C23 C24 Cl3 119.1(15) . .
C25 C24 Cl3 119.9(16) . .
C24 C23 C22 119.7(17) . .
C24 C23 H23 120.1 . .
C22 C23 H23 120.1 . .
C23 C22 C70 120.7(17) . .
C23 C22 H22 119.6 . .
C70 C22 H22 119.6 . .
C6 C7 C8 120.1(15) . .
C6 C7 H7 119.9 . .
C8 C7 H7 119.9 . .
C21 C25 C24 121.7(16) . .
C21 C25 H25 119.1 . .
C24 C25 H25 119.1 . .
C27 C26 N3 123.3(13) . .
C27 C26 Cl8 120.9(11) . .
N3 C26 Cl8 115.7(11) . .
C56 C57 H57A 109.5 . .
C56 C57 H57B 109.5 . .
H57A C57 H57B 109.5 . .
C56 C57 H57C 109.5 . .
H57A C57 H57C 109.5 . .
H57B C57 H57C 109.5 . .
C14 C19 C18 114(3) . .
C14 C19 H19 122.8 . .
C18 C19 H19 122.8 . .
C37 C36 N4 178(2) . .
C17 C18 C19 127(3) . .
C17 C18 Cl9 128(2) . .
C19 C18 Cl9 102(3) . .
C18 C17 C16 118(3) . .
C18 C17 H17 121.1 . .
C16 C17 H17 121.1 . .
O19 C71 O21 127.3(12) . .
O19 C71 C56 116.9(14) . .
O21 C71 C56 115.8(14) . .

loop_
_geom_bond_atom_site_label_1
_geom_bond_atom_site_label_2
_geom_bond_distance
_geom_bond_site_symmetry_2
C41 C42 1.3900 .
C41 C40 1.3900 .
C41 H41 0.9300 .
C42 C43 1.3900 .
C42 H42 0.9300 .
C43 C38 1.3900 .
C43 C44 1.482(18) .
C38 C39 1.3900 .
C38 H38 0.9300 .
C39 C40 1.3900 .
C39 Cl6 1.590(12) .
C40 H40 0.9300 .
C69 O22 1.325(15) .
C69 C68 1.3899 .
C69 N12 1.3900 .
C69 C69 1.43(2) 2_655
C69 C68 1.709(19) 2_655
C69 Co7 2.501(10) .
C68 C68 1.13(3) 2_655
C68 C67 1.3900 .
C68 C69 1.71(2) 2_655
C67 C66 1.3900 .
C67 H67 0.9300 .
C66 C65 1.3900 .
C66 H66 0.9300 .
C65 N12 1.3899 .
C65 Cl4 1.563(14) .
N12 Co7 2.144(11) .
Co1 O6 1.899(8) .
Co1 O2 1.946(8) .
Co1 O24 2.023(8) .
Co1 N2 2.072(10) .
Co4 O10 1.943(8) .
Co4 O5 1.952(8) .
Co4 O8 2.061(8) .
Co4 N3 2.110(10) .
Co2 O14 2.048(9) .
Co2 O16 2.050(9) .
Co2 O8 2.094(8) .
Co2 O15 2.124(8) .
Co2 O11 2.137(7) 2_655
Co2 N4 2.201(15) .
Co8 O4 1.937(8) .
Co8 O7 1.951(8) .
Co8 O1 2.055(8) .
Co8 N1 2.110(10) .
Co5 O17 2.034(9) .
Co5 O24 2.084(8) 2_655
Co5 O9 2.086(8) .
Co5 O16 2.108(8) .
Co5 O12 2.126(8) 2_655
Co5 N5 2.148(12) .
Co3 O13 2.072(9) 2_655
Co3 O13 2.072(9) .
Co3 O15 2.100(8) 2_655
Co3 O15 2.100(8) .
Co3 O11 2.198(8) 2_655
Co3 O11 2.198(8) .
Co7 O21 2.036(9) .
Co7 O22 2.040(6) .
Co7 O1 2.085(8) .
Co7 O3 2.107(8) 2_655
Co7 O20 2.117(8) .
Co6 O18 2.032(9) .
Co6 O12 2.083(8) 2_655
Co6 O19 2.087(9) .
Co6 O20 2.094(8) .
Co6 O3 2.182(8) 2_655
Co6 O9 2.252(8) .
Cl5 C63 1.740(15) .
Cl7 C48 1.726(18) .
Cl2 C9 1.744(18) .
Cl1 C5 1.719(15) .
Cl3 C24 1.75(2) .
Cl8 C26 1.709(15) .
Cl9 C18 1.99(3) .
P4 O10 1.505(9) .
P4 O11 1.534(8) .
P4 O24 1.546(9) .
P4 C12 1.788(13) .
P2 O5 1.524(9) .
P2 O6 1.525(9) .
P2 O4 1.525(9) .
P2 C13 1.835(14) .
P1 O2 1.498(9) .
P1 O1 1.538(9) .
P1 O3 1.540(9) .
P1 C20 1.826(13) .
P3 O7 1.503(10) .
P3 O9 1.522(9) .
P3 O8 1.544(9) .
P3 C44 1.782(15) .
O3 Co7 2.107(8) 2_655
O3 Co6 2.182(8) 2_655
O19 C71 1.247(17) .
O11 Co2 2.137(7) 2_655
O16 C49 1.264(18) .
O13 C31 1.267(16) .
O15 C30 1.307(15) .
O24 Co5 2.084(8) 2_655
O12 C1 1.305(15) .
O12 Co6 2.083(8) 2_655
O12 Co5 2.126(8) 2_655
O14 C31 1.236(16) .
O17 C50 1.241(17) .
O20 C62 1.297(15) .
O18 C50 1.271(17) .
O22 C69 1.325(17) 2_655
O22 Co7 2.040(6) 2_655
O21 C71 1.261(17) .
N1 C63 1.343(17) .
N1 C62 1.351(17) .
N2 C1 1.344(17) .
N2 C5 1.352(17) .
N5 C48 1.32(2) .
N5 C49 1.404(19) .
N3 C30 1.342(17) .
N3 C26 1.360(17) .
N4 C36 1.36(2) .
C63 C64 1.39(2) .
C64 C60 1.36(2) .
C64 H64 0.9300 .
C30 C29 1.409(19) .
C29 C28 1.38(2) .
C29 H29 0.9300 .
C1 C2 1.411(19) .
C12 C11 1.525(19) .
C12 H12A 0.9700 .
C12 H12B 0.9700 .
C11 C6 1.38(2) .
C11 C10 1.39(2) .
C10 C9 1.39(2) .
C10 H10 0.9300 .
C50 C51 1.54(2) .
C20 C21 1.489(18) .
C20 H20A 0.9700 .
C20 H20B 0.9700 .
C44 H44A 0.9700 .
C44 H44B 0.9700 .
C2 C3 1.38(2) .
C2 H2 0.9300 .
C3 C4 1.37(2) .
C3 H3 0.9300 .
C5 C4 1.37(2) .
C21 C25 1.37(2) .
C21 C70 1.40(2) .
C13 C14 1.49(2) .
C13 H13A 0.9700 .
C13 H13B 0.9700 .
C14 C19 1.38(3) .
C14 C15 1.39(2) .
C62 C61 1.403(19) .
C60 C61 1.37(2) .
C60 H60 0.9300 .
C48 C47 1.41(2) .
C47 C46 1.36(2) .
C47 H47 0.9300 .
C4 H4 0.9300 .
C49 C45 1.41(2) .
C45 C46 1.37(2) .
C45 H45 0.9300 .
C46 H46 0.9300 .
C28 C27 1.39(2) .
C28 H28 0.9300 .
C27 C26 1.33(2) .
C27 H27 0.9300 .
C61 H61 0.9300 .
C6 C7 1.38(2) .
C6 H6 0.9300 .
C8 C9 1.34(2) .
C8 C7 1.40(2) .
C8 H8 0.9300 .
C31 C32 1.52(2) .
C33 C32 1.52(2) .
C33 H33A 0.9600 .
C33 H33B 0.9600 .
C33 H33C 0.9600 .
C35 C32 1.55(2) .
C35 H35A 0.9600 .
C35 H35B 0.9600 .
C35 H35C 0.9600 .
C34 C32 1.48(2) .
C34 H34A 0.9600 .
C34 H34B 0.9600 .
C34 H34C 0.9600 .
C51 C54 1.48(2) .
C51 C53 1.55(2) .
C51 C52 1.56(2) .
C54 H54A 0.9600 .
C54 H54B 0.9600 .
C54 H54C 0.9600 .
C52 H52A 0.9600 .
C52 H52B 0.9600 .
C52 H52C 0.9600 .
C53 H53A 0.9600 .
C53 H53B 0.9600 .
C53 H53C 0.9600 .
C70 C22 1.40(2) .
C70 H70 0.9300 .
C15 C16 1.44(3) .
C15 H15 0.9300 .
C16 C17 1.40(4) .
C16 H16 0.9300 .
C56 C58 1.47(4) .
C56 C57 1.43(3) .
C56 C59 1.57(4) .
C56 C71 1.54(2) .
C24 C23 1.32(3) .
C24 C25 1.39(2) .
C23 C22 1.37(3) .
C23 H23 0.9300 .
C22 H22 0.9300 .
C7 H7 0.9300 .
C25 H25 0.9300 .
C57 H57A 0.9600 .
C57 H57B 0.9600 .
C57 H57C 0.9600 .
C19 C18 1.48(4) .
C19 H19 0.9300 .
C36 C37 1.13(3) .
C18 C17 1.27(5) .
C17 H17 0.9300 .

loop_
_geom_torsion_atom_site_label_1
_geom_torsion_atom_site_label_2
_geom_torsion_atom_site_label_3
_geom_torsion_atom_site_label_4
_geom_torsion
_geom_torsion_site_symmetry_1
_geom_torsion_site_symmetry_4
C40 C41 C42 C43 0.0 . .
C41 C42 C43 C38 0.0 . .
C41 C42 C43 C44 -174.2(8) . .
C42 C43 C38 C39 0.0 . .
C44 C43 C38 C39 172.0(11) . .
C43 C38 C39 C40 0.0 . .
C43 C38 C39 Cl6 175.2(7) . .
C38 C39 C40 C41 0.0 . .
Cl6 C39 C40 C41 -175.5(7) . .
C42 C41 C40 C39 0.0 . .
O22 C69 C68 C68 -69.8(12) . 2_655
N12 C69 C68 C68 109.2(16) . 2_655
C69 C69 C68 C68 -48.7(12) 2_655 2_655
O22 C69 C68 C67 -179.0(13) . .
N12 C69 C68 C67 0.0 . .
C69 C69 C68 C67 -157.9(19) 2_655 .
C68 C69 C68 C67 -109.2(16) 2_655 .
O22 C69 C68 C69 -21.1(6) . 2_655
N12 C69 C68 C69 157.9(19) . 2_655
C68 C69 C68 C69 48.7(12) 2_655 2_655
Co7 C69 C68 C69 76.6(19) . 2_655
C68 C68 C67 C66 -94.9(15) 2_655 .
C69 C68 C67 C66 0.0 . .
C69 C68 C67 C66 -66.0(19) 2_655 .
C68 C67 C66 C65 0.0 . .
C67 C66 C65 N12 0.0 . .
C67 C66 C65 Cl4 177.0(10) . .
C66 C65 N12 C69 0.0 . .
Cl4 C65 N12 C69 -177.4(9) . .
C66 C65 N12 Co7 150.6(7) . .
Cl4 C65 N12 Co7 -26.8(13) . .
O22 C69 N12 C65 179.2(11) . .
C68 C69 N12 C65 0.0 . .
C69 C69 N12 C65 120.6(15) 2_655 .
C68 C69 N12 C65 49.1(11) 2_655 .
Co7 C69 N12 C65 165.5(5) . .
O22 C69 N12 Co7 13.7(7) . .
C68 C69 N12 Co7 -165.5(5) . .
C69 C69 N12 Co7 -44.9(11) 2_655 .
C68 C69 N12 Co7 -116.4(15) 2_655 .
C65 N12 Co7 O21 -65.4(10) . .
C69 N12 Co7 O21 89.5(4) . .
C65 N12 Co7 O22 -163.9(10) . .
C69 N12 Co7 O22 -9.0(4) . .
C65 N12 Co7 O1 105.7(9) . .
C69 N12 Co7 O1 -99.5(4) . .
C65 N12 Co7 O3 -141.6(10) . 2_655
C69 N12 Co7 O3 13.2(10) . 2_655
C65 N12 Co7 O20 22.6(11) . .
C69 N12 Co7 O20 177.4(5) . .
C65 N12 Co7 C69 -154.8(6) . .
O22 C69 Co7 O21 110.8(7) . .
N12 C69 Co7 O21 -84.8(4) . .
C69 C69 Co7 O21 77.4(14) 2_655 .
C68 C69 Co7 O22 -106.9(14) . .
N12 C69 Co7 O22 164.4(7) . .
C69 C69 Co7 O22 -33.4(9) 2_655 .
C68 C69 Co7 O22 -84.1(12) 2_655 .
O22 C69 Co7 O1 -80.0(7) . .
N12 C69 Co7 O1 84.4(4) . .
C69 C69 Co7 O1 -113.3(14) 2_655 .
O22 C69 Co7 O3 21.5(9) . 2_655
N12 C69 Co7 O3 -174.1(4) . 2_655
C69 C69 Co7 O3 -11.9(16) 2_655 2_655
O22 C69 Co7 O20 -169.7(7) . .
C68 C69 Co7 O20 83.4(15) . .
N12 C69 Co7 O20 -5.3(11) . .
C69 C69 Co7 O20 157.0(9) 2_655 .
C68 C69 Co7 O20 106.3(12) 2_655 .
O22 C69 Co7 N12 -164.4(7) . .
C69 C69 Co7 N12 162.3(15) 2_655 .
O5 P2 O6 Co1 -85.4(9) . .
O4 P2 O6 Co1 44.6(10) . .
C13 P2 O6 Co1 158.4(9) . .
O2 Co1 O6 P2 -22.8(9) . .
O24 Co1 O6 P2 98.6(8) . .
N2 Co1 O6 P2 -138.6(8) . .
O5 P2 O4 Co8 56.6(8) . .
O6 P2 O4 Co8 -73.9(8) . .
C13 P2 O4 Co8 176.2(7) . .
O7 Co8 O4 P2 -26.2(8) . .
O1 Co8 O4 P2 94.2(8) . .
N1 Co8 O4 P2 -141.3(7) . .
O6 P2 O5 Co4 51.2(8) . .
O4 P2 O5 Co4 -80.1(8) . .
C13 P2 O5 Co4 161.8(7) . .
O10 Co4 O5 P2 -29.5(8) . .
O8 Co4 O5 P2 95.7(7) . .
N3 Co4 O5 P2 -143.2(7) . .
O9 P3 O7 Co8 -80.9(9) . .
O8 P3 O7 Co8 154.7(8) . .
C44 P3 O7 Co8 39.7(11) . .
O4 Co8 O7 P3 -121.9(9) . .
O1 Co8 O7 P3 104.6(9) . .
N1 Co8 O7 P3 -11.4(10) . .
O2 P1 O1 Co8 -17.3(6) . .
O3 P1 O1 Co8 -140.3(4) . .
C20 P1 O1 Co8 102.0(6) . .
O2 P1 O1 Co7 146.5(6) . .
O3 P1 O1 Co7 23.5(8) . .
C20 P1 O1 Co7 -94.2(8) . .
O4 Co8 O1 P1 -35.1(6) . .
O7 Co8 O1 P1 81.2(5) . .
N1 Co8 O1 P1 -159.4(5) . .
O4 Co8 O1 Co7 157.4(4) . .
O7 Co8 O1 Co7 -86.2(4) . .
N1 Co8 O1 Co7 33.2(5) . .
O21 Co7 O1 P1 142.3(18) . .
O22 Co7 O1 P1 21.2(7) . .
O3 Co7 O1 P1 -74.0(7) 2_655 .
O20 Co7 O1 P1 -152.2(7) . .
N12 Co7 O1 P1 86.3(7) . .
C69 Co7 O1 P1 52.6(7) . .
O21 Co7 O1 Co8 -54(2) . .
O22 Co7 O1 Co8 -175.1(4) . .
O3 Co7 O1 Co8 89.6(4) 2_655 .
O20 Co7 O1 Co8 11.5(4) . .
N12 Co7 O1 Co8 -110.1(4) . .
C69 Co7 O1 Co8 -143.7(4) . .
O2 P1 O3 Co7 -168.1(5) . 2_655
O1 P1 O3 Co7 -48.5(7) . 2_655
C20 P1 O3 Co7 68.5(8) . 2_655
O2 P1 O3 Co6 58.2(7) . 2_655
O1 P1 O3 Co6 177.8(5) . 2_655
C20 P1 O3 Co6 -65.2(7) . 2_655
O18 Co6 O19 C71 -126.2(10) . .
O12 Co6 O19 C71 141.8(10) 2_655 .
O20 Co6 O19 C71 -31.0(10) . .
O3 Co6 O19 C71 46.7(10) 2_655 .
O7 P3 O9 Co5 -164.0(6) . .
O8 P3 O9 Co5 -44.9(7) . .
C44 P3 O9 Co5 73.8(9) . .
O7 P3 O9 Co6 61.9(7) . .
O8 P3 O9 Co6 -179.0(5) . .
C44 P3 O9 Co6 -60.3(9) . .
O17 Co5 O9 P3 -78.4(6) . .
O24 Co5 O9 P3 108.7(6) 2_655 .
O16 Co5 O9 P3 17.7(6) . .
O12 Co5 O9 P3 -167.5(6) 2_655 .
N5 Co5 O9 P3 1.7(15) . .
O17 Co5 O9 Co6 66.2(4) . .
O24 Co5 O9 Co6 -106.7(3) 2_655 .
O16 Co5 O9 Co6 162.3(3) . .
O12 Co5 O9 Co6 -22.9(3) 2_655 .
N5 Co5 O9 Co6 146.3(10) . .
O18 Co6 O9 P3 76.7(6) . .
O12 Co6 O9 P3 169.4(6) 2_655 .
O20 Co6 O9 P3 -18.8(6) . .
O3 Co6 O9 P3 -96.7(6) 2_655 .
O18 Co6 O9 Co5 -69.1(4) . .
O12 Co6 O9 Co5 23.6(3) 2_655 .
O20 Co6 O9 Co5 -164.6(3) . .
O3 Co6 O9 Co5 117.5(3) 2_655 .
O10 P4 O11 Co2 -171.1(5) . 2_655
O24 P4 O11 Co2 -51.3(7) . 2_655
C12 P4 O11 Co2 65.9(8) . 2_655
O10 P4 O11 Co3 58.6(6) . .
O24 P4 O11 Co3 178.4(5) . .
C12 P4 O11 Co3 -64.4(7) . .
O15 Co3 O11 P4 169.0(6) 2_655 .
O15 Co3 O11 P4 -19.4(6) . .
O11 Co3 O11 P4 -97.7(5) 2_655 .
O15 Co3 O11 Co2 25.5(3) 2_655 2_655
O15 Co3 O11 Co2 -162.9(3) . 2_655
O11 Co3 O11 Co2 118.8(3) 2_655 2_655
O14 Co2 O16 C49 -1.1(12) . .
O8 Co2 O16 C49 170.5(12) . .
O11 Co2 O16 C49 -95.7(12) 2_655 .
N4 Co2 O16 C49 80.8(12) . .
O14 Co2 O16 Co5 135.3(5) . .
O8 Co2 O16 Co5 -53.1(5) . .
O11 Co2 O16 Co5 40.7(5) 2_655 .
N4 Co2 O16 Co5 -142.8(5) . .
O17 Co5 O16 C49 -75.9(9) . .
O24 Co5 O16 C49 92.4(8) 2_655 .
O9 Co5 O16 C49 -171.3(8) . .
N5 Co5 O16 C49 2.4(9) . .
O17 Co5 O16 Co2 134.9(5) . .
O24 Co5 O16 Co2 -56.8(5) 2_655 .
O9 Co5 O16 Co2 39.5(5) . .
N5 Co5 O16 Co2 -146.9(6) . .
O7 P3 O8 Co4 -18.8(6) . .
O9 P3 O8 Co4 -141.3(4) . .
C44 P3 O8 Co4 99.1(8) . .
O7 P3 O8 Co2 139.8(7) . .
O9 P3 O8 Co2 17.3(9) . .
C44 P3 O8 Co2 -102.3(10) . .
O10 Co4 O8 P3 84.2(5) . .
O5 Co4 O8 P3 -38.0(6) . .
N3 Co4 O8 P3 -160.7(5) . .
O10 Co4 O8 Co2 -79.9(4) . .
O5 Co4 O8 Co2 157.9(4) . .
N3 Co4 O8 Co2 35.2(5) . .
O16 Co2 O8 P3 27.1(7) . .
O15 Co2 O8 P3 -145.8(7) . .
O11 Co2 O8 P3 -67.6(7) 2_655 .
N4 Co2 O8 P3 122.3(8) . .
O16 Co2 O8 Co4 -174.9(4) . .
O15 Co2 O8 Co4 12.1(4) . .
O11 Co2 O8 Co4 90.4(4) 2_655 .
N4 Co2 O8 Co4 -79.7(5) . .
O13 Co3 O13 C31 -124.3(12) 2_655 .
O15 Co3 O13 C31 142.7(11) 2_655 .
O15 Co3 O13 C31 -29.7(11) . .
O11 Co3 O13 C31 48.3(11) 2_655 .
O13 Co3 O15 C30 9.0(11) 2_655 .
O13 Co3 O15 C30 -75.5(11) . .
O15 Co3 O15 C30 146.7(10) 2_655 .
O11 Co3 O15 C30 -165.4(11) 2_655 .
O11 Co3 O15 C30 100.0(10) . .
O13 Co3 O15 Co2 148.6(3) 2_655 .
O13 Co3 O15 Co2 64.0(3) . .
O11 Co3 O15 Co2 -25.8(3) 2_655 .
O11 Co3 O15 Co2 -120.5(3) . .
O14 Co2 O15 C30 80.4(9) . .
O8 Co2 O15 C30 -90.7(9) . .
O11 Co2 O15 C30 174.1(9) 2_655 .
N4 Co2 O15 C30 -1.3(9) . .
O14 Co2 O15 Co3 -67.2(4) . .
O8 Co2 O15 Co3 121.8(3) . .
O11 Co2 O15 Co3 26.6(3) 2_655 .
N4 Co2 O15 Co3 -148.8(4) . .
O1 P1 O2 Co1 159.9(9) . .
O3 P1 O2 Co1 -76.3(11) . .
C20 P1 O2 Co1 44.5(12) . .
O6 Co1 O2 P1 -126.4(10) . .
O24 Co1 O2 P1 101.8(10) . .
N2 Co1 O2 P1 -14.0(11) . .
O10 P4 O24 Co1 -17.2(6) . .
O11 P4 O24 Co1 -139.9(4) . .
C12 P4 O24 Co1 102.7(6) . .
O10 P4 O24 Co5 143.2(6) . 2_655
O11 P4 O24 Co5 20.5(8) . 2_655
C12 P4 O24 Co5 -96.9(8) . 2_655
O6 Co1 O24 P4 -32.5(7) . .
O2 Co1 O24 P4 83.5(5) . .
N2 Co1 O24 P4 -156.4(5) . .
O6 Co1 O24 Co5 162.0(4) . 2_655
O2 Co1 O24 Co5 -81.9(4) . 2_655
N2 Co1 O24 Co5 38.1(5) . 2_655
O16 Co2 O14 C31 -137.1(11) . .
O15 Co2 O14 C31 36.9(11) . .
O11 Co2 O14 C31 -42.2(11) 2_655 .
N4 Co2 O14 C31 128.2(11) . .
O24 Co5 O17 C50 105.7(18) 2_655 .
O9 Co5 O17 C50 -41.1(12) . .
O16 Co5 O17 C50 -138.4(12) . .
O12 Co5 O17 C50 39.5(12) 2_655 .
N5 Co5 O17 C50 159.8(12) . .
O18 Co6 O20 C62 10.1(10) . .
O12 Co6 O20 C62 139.6(15) 2_655 .
O19 Co6 O20 C62 -74.9(10) . .
O3 Co6 O20 C62 -164.8(10) 2_655 .
O9 Co6 O20 C62 100.1(10) . .
O18 Co6 O20 Co7 149.4(3) . .
O12 Co6 O20 Co7 -81.1(15) 2_655 .
O19 Co6 O20 Co7 64.3(4) . .
O3 Co6 O20 Co7 -25.5(3) 2_655 .
O9 Co6 O20 Co7 -120.6(3) . .
O21 Co7 O20 C62 77.0(9) . .
O1 Co7 O20 C62 -93.3(9) . .
O3 Co7 O20 C62 170.8(9) 2_655 .
N12 Co7 O20 C62 -3.4(11) . .
C69 Co7 O20 C62 0.1(15) . .
O21 Co7 O20 Co6 -67.5(4) . .
O1 Co7 O20 Co6 122.2(3) . .
O3 Co7 O20 Co6 26.4(3) 2_655 .
N12 Co7 O20 Co6 -147.8(4) . .
C69 Co7 O20 Co6 -144.4(10) . .
O11 P4 O10 Co4 -80.0(11) . .
O24 P4 O10 Co4 157.1(10) . .
C12 P4 O10 Co4 40.5(12) . .
O5 Co4 O10 P4 -121.0(10) . .
O8 Co4 O10 P4 100.4(11) . .
N3 Co4 O10 P4 -9.8(12) . .
O12 Co6 O18 C50 -27.1(11) 2_655 .
O19 Co6 O18 C50 -123.3(11) . .
O20 Co6 O18 C50 143.2(11) . .
O9 Co6 O18 C50 50.7(11) . .
C68 C69 O22 C69 24.4(9) . 2_655
N12 C69 O22 C69 -155(2) . 2_655
C68 C69 O22 C69 -16.0(4) 2_655 2_655
Co7 C69 O22 C69 -140.3(14) . 2_655
C68 C69 O22 Co7 164.7(6) . .
N12 C69 O22 Co7 -14.4(7) . .
C69 C69 O22 Co7 140.3(14) 2_655 .
C68 C69 O22 Co7 124.3(14) 2_655 .
C68 C69 O22 Co7 -43.3(13) . 2_655
N12 C69 O22 Co7 137.6(6) . 2_655
C69 C69 O22 Co7 -68(2) 2_655 2_655
C68 C69 O22 Co7 -83.6(19) 2_655 2_655
Co7 C69 O22 Co7 152.0(9) . 2_655
O21 Co7 O22 C69 -67.8(8) . .
O1 Co7 O22 C69 103.1(7) . .
O3 Co7 O22 C69 -162.5(7) 2_655 .
N12 Co7 O22 C69 9.5(5) . .
O21 Co7 O22 C69 -10.3(12) . 2_655
O1 Co7 O22 C69 160.6(12) . 2_655
O3 Co7 O22 C69 -105.0(12) 2_655 2_655
N12 Co7 O22 C69 67.0(14) . 2_655
C69 Co7 O22 C69 57.5(19) . 2_655
O21 Co7 O22 Co7 135.2(3) . 2_655
O1 Co7 O22 Co7 -53.9(2) . 2_655
O3 Co7 O22 Co7 40.5(2) 2_655 2_655
N12 Co7 O22 Co7 -147.5(3) . 2_655
C69 Co7 O22 Co7 -157.0(7) . 2_655
O22 Co7 O21 C71 -136.0(10) . .
O1 Co7 O21 C71 103(2) . .
O3 Co7 O21 C71 -40.7(11) 2_655 .
O20 Co7 O21 C71 38.5(11) . .
N12 Co7 O21 C71 160.2(11) . .
C69 Co7 O21 C71 -165.7(11) . .
O4 Co8 N1 C63 -5.2(13) . .
O7 Co8 N1 C63 -111.3(12) . .
O1 Co8 N1 C63 131.5(12) . .
O4 Co8 N1 C62 169.6(7) . .
O7 Co8 N1 C62 63.4(8) . .
O1 Co8 N1 C62 -53.8(8) . .
O6 Co1 N2 C1 159.6(7) . .
O2 Co1 N2 C1 52.8(9) . .
O24 Co1 N2 C1 -66.0(8) . .
O6 Co1 N2 C5 -6.5(13) . .
O2 Co1 N2 C5 -113.3(12) . .
O24 Co1 N2 C5 127.8(12) . .
O17 Co5 N5 C48 -65(2) . .
O24 Co5 N5 C48 104(2) 2_655 .
O9 Co5 N5 C48 -148(2) . .
O16 Co5 N5 C48 -166(2) . .
O12 Co5 N5 C48 20(2) 2_655 .
O17 Co5 N5 C49 98.2(9) . .
O24 Co5 N5 C49 -92.3(8) 2_655 .
O9 Co5 N5 C49 15.8(16) . .
O16 Co5 N5 C49 -2.1(8) . .
O12 Co5 N5 C49 -176.6(8) 2_655 .
O10 Co4 N3 C30 52.4(9) . .
O5 Co4 N3 C30 160.2(8) . .
O8 Co4 N3 C30 -62.0(9) . .
O10 Co4 N3 C26 -121.8(13) . .
O5 Co4 N3 C26 -13.9(14) . .
O8 Co4 N3 C26 123.8(13) . .
O14 Co2 N4 C36 -37(4) . .
O16 Co2 N4 C36 -130(4) . .
O8 Co2 N4 C36 139(4) . .
O15 Co2 N4 C36 56(4) . .
O11 Co2 N4 C36 30(5) 2_655 .
C62 N1 C63 C64 2.8(19) . .
Co8 N1 C63 C64 177.1(10) . .
C62 N1 C63 Cl5 -175.3(9) . .
Co8 N1 C63 Cl5 -1.0(17) . .
N1 C63 C64 C60 -2(2) . .
Cl5 C63 C64 C60 175.9(12) . .
Co3 O15 C30 N3 -147.6(9) . .
Co2 O15 C30 N3 79.1(12) . .
Co3 O15 C30 C29 36.0(18) . .
Co2 O15 C30 C29 -97.3(13) . .
C26 N3 C30 O15 -173.6(12) . .
Co4 N3 C30 O15 11.2(13) . .
C26 N3 C30 C29 3(2) . .
Co4 N3 C30 C29 -172.4(11) . .
O15 C30 C29 C28 173.2(14) . .
N3 C30 C29 C28 -3(2) . .
Co6 O12 C1 N2 -148.0(9) 2_655 .
Co5 O12 C1 N2 73.7(12) 2_655 .
Co6 O12 C1 C2 33.7(17) 2_655 .
Co5 O12 C1 C2 -104.5(12) 2_655 .
C5 N2 C1 O12 -177.1(11) . .
Co1 N2 C1 O12 14.2(12) . .
C5 N2 C1 C2 1.2(18) . .
Co1 N2 C1 C2 -167.5(10) . .
O10 P4 C12 C11 68.6(12) . .
O11 P4 C12 C11 -168.4(10) . .
O24 P4 C12 C11 -47.9(12) . .
P4 C12 C11 C6 -63.6(17) . .
P4 C12 C11 C10 117.8(14) . .
C6 C11 C10 C9 -2(2) . .
C12 C11 C10 C9 176.4(15) . .
Co5 O17 C50 O18 8(2) . .
Co5 O17 C50 C51 -173.4(9) . .
Co6 O18 C50 O17 -16(2) . .
Co6 O18 C50 C51 165.1(10) . .
O2 P1 C20 C21 48.1(12) . .
O1 P1 C20 C21 -67.2(11) . .
O3 P1 C20 C21 171.4(10) . .
C42 C43 C44 P3 -82.7(15) . .
C38 C43 C44 P3 104.5(14) . .
O7 P3 C44 C43 87.7(16) . .
O9 P3 C44 C43 -149.7(14) . .
O8 P3 C44 C43 -26.3(18) . .
O12 C1 C2 C3 178.7(12) . .
N2 C1 C2 C3 0.5(19) . .
C1 C2 C3 C4 -3(2) . .
C1 N2 C5 C4 0(2) . .
Co1 N2 C5 C4 164.5(11) . .
C1 N2 C5 Cl1 176.6(10) . .
Co1 N2 C5 Cl1 -18.6(17) . .
P1 C20 C21 C25 -123.4(13) . .
P1 C20 C21 C70 56.9(16) . .
O5 P2 C13 C14 50.3(14) . .
O6 P2 C13 C14 169.1(12) . .
O4 P2 C13 C14 -71.2(14) . .
P2 C13 C14 C19 -81(2) . .
P2 C13 C14 C15 102.7(16) . .
Co6 O20 C62 N1 -141.2(9) . .
Co7 O20 C62 N1 87.2(11) . .
Co6 O20 C62 C61 38.6(17) . .
Co7 O20 C62 C61 -92.9(13) . .
C63 N1 C62 O20 179.3(11) . .
Co8 N1 C62 O20 3.4(12) . .
C63 N1 C62 C61 -0.6(18) . .
Co8 N1 C62 C61 -176.5(10) . .
C63 C64 C60 C61 -1(2) . .
C49 N5 C48 C47 2(3) . .
Co5 N5 C48 C47 162.7(17) . .
C49 N5 C48 Cl7 -178.6(12) . .
Co5 N5 C48 Cl7 -18(3) . .
N5 C48 C47 C46 3(3) . .
Cl7 C48 C47 C46 -176.3(16) . .
N2 C5 C4 C3 -2(2) . .
Cl1 C5 C4 C3 -179.2(11) . .
C2 C3 C4 C5 4(2) . .
Co2 O16 C49 N5 140.9(10) . .
Co5 O16 C49 N5 -3.5(13) . .
Co2 O16 C49 C45 -40(2) . .
Co5 O16 C49 C45 175.7(16) . .
C48 N5 C49 O16 173.8(14) . .
Co5 N5 C49 O16 3.4(12) . .
C48 N5 C49 C45 -5(2) . .
Co5 N5 C49 C45 -175.9(14) . .
O16 C49 C45 C46 -175.1(17) . .
N5 C49 C45 C46 4(2) . .
C48 C47 C46 C45 -5(3) . .
C49 C45 C46 C47 1(3) . .
C30 C29 C28 C27 2(3) . .
C29 C28 C27 C26 0(3) . .
C64 C60 C61 C62 3(2) . .
O20 C62 C61 C60 178.0(13) . .
N1 C62 C61 C60 -2(2) . .
C10 C11 C6 C7 1(2) . .
C12 C11 C6 C7 -177.5(13) . .
C7 C8 C9 C10 1(3) . .
C7 C8 C9 Cl2 177.8(14) . .
C11 C10 C9 C8 1(3) . .
C11 C10 C9 Cl2 -175.7(14) . .
Co2 O14 C31 O13 8(2) . .
Co2 O14 C31 C32 -174.1(9) . .
Co3 O13 C31 O14 -13(2) . .
Co3 O13 C31 C32 169.3(8) . .
O14 C31 C32 C34 16(2) . .
O13 C31 C32 C34 -166.0(17) . .
O14 C31 C32 C33 138.2(14) . .
O13 C31 C32 C33 -43.8(18) . .
O14 C31 C32 C35 -103.8(17) . .
O13 C31 C32 C35 74.2(18) . .
O17 C50 C51 C54 6(2) . .
O18 C50 C51 C54 -174.5(15) . .
O17 C50 C51 C53 -114.8(15) . .
O18 C50 C51 C53 64.3(17) . .
O17 C50 C51 C52 129.7(16) . .
O18 C50 C51 C52 -51.2(19) . .
C25 C21 C70 C22 1(2) . .
C20 C21 C70 C22 -179.0(14) . .
C19 C14 C15 C16 3(3) . .
C13 C14 C15 C16 179.2(15) . .
C14 C15 C16 C17 -2(3) . .
C25 C24 C23 C22 1(3) . .
Cl3 C24 C23 C22 -176.3(14) . .
C24 C23 C22 C70 0(3) . .
C21 C70 C22 C23 -1(3) . .
C11 C6 C7 C8 1(2) . .
C9 C8 C7 C6 -2(3) . .
C70 C21 C25 C24 0(2) . .
C20 C21 C25 C24 179.9(15) . .
C23 C24 C25 C21 -1(3) . .
Cl3 C24 C25 C21 176.3(13) . .
C28 C27 C26 N3 0(3) . .
C28 C27 C26 Cl8 -176.3(15) . .
C30 N3 C26 C27 -1(2) . .
Co4 N3 C26 C27 172.3(13) . .
C30 N3 C26 Cl8 175.2(10) . .
Co4 N3 C26 Cl8 -11(2) . .
C15 C14 C19 C18 -6(3) . .
C13 C14 C19 C18 177.3(19) . .
C14 C19 C18 C17 10(5) . .
C14 C19 C18 Cl9 170.1(17) . .
C19 C18 C17 C16 -9(6) . .
Cl9 C18 C17 C16 -164(2) . .
C15 C16 C17 C18 5(4) . .
Co6 O19 C71 O21 -10.3(19) . .
Co6 O19 C71 C56 170.5(9) . .
Co7 O21 C71 O19 5.5(19) . .
Co7 O21 C71 C56 -175.2(9) . .
C58 C56 C71 O19 -34(2) . .
C57 C56 C71 O19 119.7(19) . .
C59 C56 C71 O19 -128.0(19) . .
C58 C56 C71 O21 146(2) . .
C57 C56 C71 O21 -60(2) . .
C59 C56 C71 O21 53(2) . .
